data_7701684
loop_
_publ_author_name
'Chen, Xiao'
'Gamer, Michael T.'
'Roesky, Peter W.'

_publ_section_title
;
 Synthesis and structural characterization of arsinoamides - early
 transition metal (Zr and Hf) and main group metal (Al, In, Sn, and Pb)
 complexes.
;
_journal_issue 40
_journal_name_full 'Dalton transactions (Cambridge, England : 2003)'
_journal_page_first 15207
_journal_page_last 15211
_journal_paper_doi 10.1039/c9dt03472b
_journal_volume 48
_journal_year 2019
_chemical_formula_moiety 'C52 H66 As2 N4 Zr'
_chemical_formula_sum 'C52 H66 As2 N4 Zr'
_chemical_formula_weight 988.14
_space_group_crystal_system triclinic
_space_group_IT_number 2
_space_group_name_Hall '-P 1'
_space_group_name_H-M_alt 'P -1'
_atom_sites_solution_hydrogens geom
_atom_sites_solution_primary dual
_audit_creation_date 2019-07-24
_audit_creation_method
;
Olex2 1.2
(compiled 2018.05.29 svn.r3508 for OlexSys, GUI svn.r5506)
;
_audit_update_record
;
2019-08-26 deposited with the CCDC.	2019-09-16 downloaded from the CCDC.
;
_cell_angle_alpha 95.792(5)
_cell_angle_beta 95.805(5)
_cell_angle_gamma 103.161(5)
_cell_formula_units_Z 2
_cell_length_a 9.3140(6)
_cell_length_b 13.5043(8)
_cell_length_c 19.5598(12)
_cell_measurement_reflns_used 36275
_cell_measurement_temperature 100
_cell_measurement_theta_max 31.67
_cell_measurement_theta_min 1.77
_cell_volume 2363.7(3)
_computing_cell_refinement
;
X-Area Recipe 1.33.0.0 (STOE, 2015)
PLATON (A.L.Spek, 2009)
;
_computing_data_collection 'X-Area Pilatus3_SV 1.31.150.0 (STOE, 2018)'
_computing_data_reduction
;
X-Area Integrate 1.73.1.0 (STOE, 2018)
X-Area LANA 1.73.2.0 (STOE, 2018)
PLATON (A.L.Spek, 2009)
;
_computing_molecular_graphics 'Diamond 4, Olex2 (Dolomanov et al., 2009)'
_computing_publication_material
;
STOE & Cie GmbH, X-Area, software package for collecting single-crystal or
multi-domain crystal data on STOE area-detector diffractometers, for image 
processing, for the correction and scaling of reflection intensities and 
for outlier rejection, version 1.84, Darmstadt 2018
MS Word (Microsoft)
Olex2 (Dolomanov et al., 2009)
;
_computing_structure_refinement 'SHELXL-2018/3 (Sheldrick, 2015)'
_computing_structure_solution 'SHELXS-2018/3 (Sheldrick, 2015)'
_diffrn_ambient_temperature 100
_diffrn_detector Pilatus200K
_diffrn_detector_area_resol_mean 5.81
_diffrn_detector_type 'DECTRIS PILATUS 200K'
_diffrn_measured_fraction_theta_full 0.994
_diffrn_measured_fraction_theta_max 0.810
_diffrn_measurement_details
;
 419 frames, detector distance = 40 mm
;
_diffrn_measurement_device 'Eulerian 4-circle diffractometer'
_diffrn_measurement_device_type 'STOE STADIVARI'
_diffrn_measurement_method 'rotation method, \w scans'
_diffrn_radiation_collimation '0.5 mm diameter, monocapillary'
_diffrn_radiation_monochromator 'plane graphite'
_diffrn_radiation_polarisn_norm 0
_diffrn_radiation_probe x-ray
_diffrn_radiation_type MoK\a
_diffrn_radiation_wavelength 0.71073
_diffrn_reflns_av_R_equivalents 0.0347
_diffrn_reflns_av_unetI/netI 0.0446
_diffrn_reflns_Laue_measured_fraction_full 0.994
_diffrn_reflns_Laue_measured_fraction_max 0.810
_diffrn_reflns_limit_h_max 13
_diffrn_reflns_limit_h_min -13
_diffrn_reflns_limit_k_max 18
_diffrn_reflns_limit_k_min -19
_diffrn_reflns_limit_l_max 27
_diffrn_reflns_limit_l_min -28
_diffrn_reflns_number 23999
_diffrn_reflns_point_group_measured_fraction_full 0.994
_diffrn_reflns_point_group_measured_fraction_max 0.810
_diffrn_reflns_theta_full 25.242
_diffrn_reflns_theta_max 31.629
_diffrn_reflns_theta_min 1.769
_diffrn_source 'Mo Genix 3D HF'
_diffrn_source_current 1.000
_diffrn_source_power 0.050
_diffrn_source_voltage 50
_exptl_absorpt_coefficient_mu 1.661
_exptl_absorpt_correction_T_max 0.6581
_exptl_absorpt_correction_T_min 0.4374
_exptl_absorpt_correction_type multi-scan
_exptl_absorpt_process_details
;
STOE X-Red32, absorption correction by Gaussian integration, analogous to
P. Coppens, "The Evaluation of Absorption and Extinction in Single-Crystal
Structure Analysis", published in: F. R. Ahmed (Editor), "Crystallographic
Computing", Munksgaard, Copenhagen (1970), 255 - 270.
Afterwards scaling of reflection intensities was performed within STOE LANA.
J. Koziskova, F. Hahn, J. Richter, J. Kozisek, "Comparison of different
absorption corrections on the model structure of tetrakis(\m~2~-acetato)-
diaqua-di-copper(II)", Acta Chimica Slovaca, vol. 9, no. 2, 2016, pp. 136 - 140.
;
_exptl_crystal_colour colourless
_exptl_crystal_colour_primary colourless
_exptl_crystal_density_diffrn 1.388
_exptl_crystal_description prism
_exptl_crystal_F_000 1024
_exptl_crystal_size_max 0.373
_exptl_crystal_size_mid 0.336
_exptl_crystal_size_min 0.314
_refine_diff_density_max 0.726
_refine_diff_density_min -0.794
_refine_diff_density_rms 0.099
_refine_ls_extinction_method none
_refine_ls_goodness_of_fit_ref 1.055
_refine_ls_hydrogen_treatment constr
_refine_ls_matrix_type full
_refine_ls_number_parameters 548
_refine_ls_number_reflns 12895
_refine_ls_number_restraints 0
_refine_ls_restrained_S_all 1.055
_refine_ls_R_factor_all 0.0526
_refine_ls_R_factor_gt 0.0392
_refine_ls_shift/su_max 0.001
_refine_ls_shift/su_mean 0.000
_refine_ls_structure_factor_coef Fsqd
_refine_ls_weighting_details 'w=1/[\s^2^(Fo^2^)+(0.0602P)^2^+0.5012P] where P=(Fo^2^+2Fc^2^)/3'
_refine_ls_weighting_scheme calc
_refine_ls_wR_factor_gt 0.0985
_refine_ls_wR_factor_ref 0.1053
_reflns_Friedel_coverage 0.000
_reflns_number_gt 10443
_reflns_number_total 12895
_reflns_threshold_expression 'I > 2\s(I)'
_cod_data_source_file c9dt03472b2.cif
_cod_data_source_block XCD350
_cod_database_code 7701684
_shelx_shelxl_version_number 2018/3
_shelx_space_group_comment
;
The symmetry employed for this shelxl refinement is uniquely defined
by the following loop, which should always be used as a source of
symmetry information in preference to the above space-group names.
They are only intended as comments.
;
_shelx_estimated_absorpt_t_max 0.624
_shelx_estimated_absorpt_t_min 0.576
_olex2_refinement_description
;
1. Fixed Uiso
 At 1.2 times of:
  All C(H) groups
 At 1.5 times of:
  All C(H,H,H) groups
2.a Aromatic/amide H refined with riding coordinates:
 C2(H2), C3(H3), C4(H4), C5(H5), C6(H6), C9(H9), C11(H11), C18(H18), C20(H20),
 C26(H26), C27(H27), C28(H28), C29(H29), C30(H30), C33(H33), C35(H35), C42(H42),
  C44(H44)
2.b Idealised Me refined as rotating group:
 C13(H13A,H13B,H13C), C14(H14A,H14B,H14C), C15(H15A,H15B,H15C), C22(H22A,H22B,
 H22C), C23(H23A,H23B,H23C), C24(H24A,H24B,H24C), C37(H37A,H37B,H37C), C38(H38A,
 H38B,H38C), C39(H39A,H39B,H39C), C46(H46A,H46B,H46C), C47(H47A,H47B,H47C),
 C48(H48A,H48B,H48C), C49(H49A,H49B,H49C), C50(H50A,H50B,H50C), C51(H51A,H51B,
 H51C), C52(H52A,H52B,H52C)
;
_olex2_submission_special_instructions 'No special instructions were received'

loop_
_space_group_symop_operation_xyz
'x, y, z'
'-x, -y, -z'

loop_
_atom_site_label
_atom_site_type_symbol
_atom_site_fract_x
_atom_site_fract_y
_atom_site_fract_z
_atom_site_U_iso_or_equiv
_atom_site_adp_type
_atom_site_occupancy
_atom_site_site_symmetry_order
_atom_site_calc_flag
_atom_site_refinement_flags_posn
Zr Zr 0.42910(2) 0.27477(2) 0.13951(2) 0.01579(6) Uani 1 1 d .
As1 As 0.29949(3) 0.12621(2) 0.25644(2) 0.01665(6) Uani 1 1 d .
As2 As 0.44300(3) 0.39269(2) 0.28420(2) 0.01643(6) Uani 1 1 d .
N1 N 0.3992(2) 0.13406(14) 0.17764(10) 0.0172(4) Uani 1 1 d .
N2 N 0.3603(2) 0.39417(14) 0.19364(10) 0.0179(4) Uani 1 1 d .
N3 N 0.2955(2) 0.25157(16) 0.04716(11) 0.0243(4) Uani 1 1 d .
N4 N 0.6349(2) 0.33497(14) 0.11419(11) 0.0204(4) Uani 1 1 d .
C1 C 0.4077(3) 0.04734(17) 0.13166(12) 0.0182(4) Uani 1 1 d .
C2 C 0.2808(3) -0.01974(18) 0.09546(12) 0.0215(5) Uani 1 1 d .
H2 H 0.185820 -0.007969 0.101358 0.026 Uiso 1 1 calc R
C3 C 0.2914(3) -0.10405(18) 0.05064(13) 0.0259(5) Uani 1 1 d .
H3 H 0.203468 -0.149862 0.026940 0.031 Uiso 1 1 calc R
C4 C 0.4281(3) -0.12156(19) 0.04037(13) 0.0279(6) Uani 1 1 d .
H4 H 0.434706 -0.179955 0.010544 0.033 Uiso 1 1 calc R
C5 C 0.5550(3) -0.05378(19) 0.07368(13) 0.0258(5) Uani 1 1 d .
H5 H 0.649604 -0.064352 0.065622 0.031 Uiso 1 1 calc R
C6 C 0.5460(3) 0.03020(18) 0.11911(12) 0.0212(5) Uani 1 1 d .
H6 H 0.634628 0.076348 0.141831 0.025 Uiso 1 1 calc R
C7 C 0.1846(3) -0.01735(17) 0.23994(12) 0.0185(4) Uani 1 1 d .
C8 C 0.0317(3) -0.03226(18) 0.21828(13) 0.0223(5) Uani 1 1 d .
C9 C -0.0568(3) -0.13073(19) 0.19994(13) 0.0249(5) Uani 1 1 d .
H9 H -0.159804 -0.140095 0.184943 0.030 Uiso 1 1 calc R
C10 C 0.0023(3) -0.21575(18) 0.20310(13) 0.0246(5) Uani 1 1 d .
C11 C 0.1519(3) -0.19985(18) 0.22634(12) 0.0236(5) Uani 1 1 d .
H11 H 0.192356 -0.257878 0.230149 0.028 Uiso 1 1 calc R
C12 C 0.2453(3) -0.10307(17) 0.24432(12) 0.0196(4) Uani 1 1 d .
C13 C 0.4079(3) -0.09528(18) 0.26477(13) 0.0230(5) Uani 1 1 d .
H13A H 0.466572 -0.051207 0.235656 0.034 Uiso 1 1 calc GR
H13B H 0.427242 -0.163766 0.258503 0.034 Uiso 1 1 calc GR
H13C H 0.435861 -0.065777 0.313487 0.034 Uiso 1 1 calc GR
C14 C -0.0930(3) -0.3218(2) 0.17821(14) 0.0321(6) Uani 1 1 d .
H14A H -0.194422 -0.325678 0.189073 0.048 Uiso 1 1 calc GR
H14B H -0.051809 -0.372136 0.201357 0.048 Uiso 1 1 calc GR
H14C H -0.094782 -0.336543 0.127993 0.048 Uiso 1 1 calc GR
C15 C -0.0406(3) 0.0559(2) 0.21230(17) 0.0332(6) Uani 1 1 d .
H15A H -0.016885 0.101925 0.256096 0.050 Uiso 1 1 calc GR
H15B H -0.148651 0.029634 0.202031 0.050 Uiso 1 1 calc GR
H15C H -0.003533 0.093616 0.174894 0.050 Uiso 1 1 calc GR
C16 C 0.4371(3) 0.12540(16) 0.34088(12) 0.0182(4) Uani 1 1 d .
C17 C 0.5926(3) 0.14415(17) 0.34829(12) 0.0203(4) Uani 1 1 d .
C18 C 0.6713(3) 0.14750(18) 0.41319(13) 0.0232(5) Uani 1 1 d .
H18 H 0.776377 0.158580 0.417112 0.028 Uiso 1 1 calc R
C19 C 0.6021(3) 0.13527(18) 0.47241(13) 0.0236(5) Uani 1 1 d .
C20 C 0.4485(3) 0.12005(18) 0.46463(13) 0.0229(5) Uani 1 1 d .
H20 H 0.398622 0.112678 0.504517 0.027 Uiso 1 1 calc R
C21 C 0.3647(3) 0.11515(17) 0.40079(12) 0.0203(5) Uani 1 1 d .
C22 C 0.1981(3) 0.09883(19) 0.39834(13) 0.0251(5) Uani 1 1 d .
H22A H 0.148783 0.032563 0.371245 0.038 Uiso 1 1 calc GR
H22B H 0.165967 0.153833 0.376635 0.038 Uiso 1 1 calc GR
H22C H 0.171420 0.099518 0.445565 0.038 Uiso 1 1 calc GR
C23 C 0.6914(3) 0.1415(2) 0.54181(13) 0.0301(6) Uani 1 1 d .
H23A H 0.722641 0.213142 0.563168 0.045 Uiso 1 1 calc GR
H23B H 0.779332 0.114835 0.535782 0.045 Uiso 1 1 calc GR
H23C H 0.630349 0.100648 0.571759 0.045 Uiso 1 1 calc GR
C24 C 0.6799(3) 0.1599(2) 0.28815(13) 0.0274(5) Uani 1 1 d .
H24A H 0.654145 0.096998 0.255145 0.041 Uiso 1 1 calc GR
H24B H 0.786449 0.176440 0.304895 0.041 Uiso 1 1 calc GR
H24C H 0.656100 0.216405 0.265175 0.041 Uiso 1 1 calc GR
C25 C 0.3122(3) 0.47316(17) 0.16284(12) 0.0191(4) Uani 1 1 d .
C26 C 0.1738(3) 0.45039(19) 0.12192(13) 0.0235(5) Uani 1 1 d .
H26 H 0.111625 0.383110 0.117480 0.028 Uiso 1 1 calc R
C27 C 0.1259(3) 0.5243(2) 0.08784(14) 0.0291(6) Uani 1 1 d .
H27 H 0.030708 0.507599 0.061067 0.035 Uiso 1 1 calc R
C28 C 0.2152(3) 0.6216(2) 0.09245(14) 0.0312(6) Uani 1 1 d .
H28 H 0.182222 0.672229 0.069027 0.037 Uiso 1 1 calc R
C29 C 0.3531(3) 0.64483(19) 0.13142(13) 0.0281(6) Uani 1 1 d .
H29 H 0.415020 0.711991 0.134610 0.034 Uiso 1 1 calc R
C30 C 0.4030(3) 0.57194(18) 0.16609(12) 0.0231(5) Uani 1 1 d .
H30 H 0.499107 0.589141 0.192075 0.028 Uiso 1 1 calc R
C31 C 0.5476(3) 0.53618(17) 0.31592(12) 0.0185(4) Uani 1 1 d .
C32 C 0.4775(3) 0.61469(17) 0.33603(12) 0.0203(5) Uani 1 1 d .
C33 C 0.5654(3) 0.71391(18) 0.35517(12) 0.0239(5) Uani 1 1 d .
H33 H 0.518661 0.766858 0.369239 0.029 Uiso 1 1 calc R
C34 C 0.7173(3) 0.73849(19) 0.35455(12) 0.0259(5) Uani 1 1 d .
C35 C 0.7844(3) 0.66013(19) 0.33484(13) 0.0249(5) Uani 1 1 d .
H35 H 0.888946 0.675552 0.334195 0.030 Uiso 1 1 calc R
C36 C 0.7025(3) 0.55990(18) 0.31607(12) 0.0208(5) Uani 1 1 d .
C37 C 0.7842(3) 0.47953(19) 0.29670(14) 0.0266(5) Uani 1 1 d .
H37A H 0.762377 0.424761 0.326103 0.040 Uiso 1 1 calc GR
H37B H 0.891397 0.510460 0.303322 0.040 Uiso 1 1 calc GR
H37C H 0.752332 0.450912 0.248020 0.040 Uiso 1 1 calc GR
C38 C 0.8089(4) 0.8469(2) 0.37536(16) 0.0384(7) Uani 1 1 d .
H38A H 0.745438 0.894888 0.369077 0.058 Uiso 1 1 calc GR
H38B H 0.889248 0.860883 0.346393 0.058 Uiso 1 1 calc GR
H38C H 0.851344 0.855213 0.424110 0.058 Uiso 1 1 calc GR
C39 C 0.3122(3) 0.59892(18) 0.33560(14) 0.0246(5) Uani 1 1 d .
H39A H 0.260770 0.554146 0.293523 0.037 Uiso 1 1 calc GR
H39B H 0.285980 0.665284 0.336569 0.037 Uiso 1 1 calc GR
H39C H 0.282232 0.567070 0.376422 0.037 Uiso 1 1 calc GR
C40 C 0.2922(3) 0.37299(16) 0.34919(12) 0.0176(4) Uani 1 1 d .
C41 C 0.3522(3) 0.37539(16) 0.41858(12) 0.0192(4) Uani 1 1 d .
C42 C 0.2580(3) 0.36808(18) 0.46963(12) 0.0219(5) Uani 1 1 d .
H42 H 0.298697 0.370390 0.516459 0.026 Uiso 1 1 calc R
C43 C 0.1060(3) 0.35749(18) 0.45403(13) 0.0232(5) Uani 1 1 d .
C44 C 0.0482(3) 0.34740(18) 0.38521(12) 0.0218(5) Uani 1 1 d .
H44 H -0.056414 0.335422 0.373623 0.026 Uiso 1 1 calc R
C45 C 0.1378(3) 0.35415(17) 0.33201(12) 0.0187(4) Uani 1 1 d .
C46 C 0.0628(3) 0.34352(18) 0.25905(12) 0.0209(5) Uani 1 1 d .
H46A H 0.079937 0.410996 0.242731 0.031 Uiso 1 1 calc GR
H46B H -0.044234 0.315284 0.257841 0.031 Uiso 1 1 calc GR
H46C H 0.103837 0.297363 0.228985 0.031 Uiso 1 1 calc GR
C47 C 0.0061(3) 0.3556(2) 0.51019(14) 0.0337(6) Uani 1 1 d .
H47A H 0.006687 0.295284 0.534115 0.051 Uiso 1 1 calc GR
H47B H -0.095430 0.352340 0.489509 0.051 Uiso 1 1 calc GR
H47C H 0.042207 0.417880 0.543447 0.051 Uiso 1 1 calc GR
C48 C 0.5160(3) 0.38629(18) 0.44026(13) 0.0228(5) Uani 1 1 d .
H48A H 0.572036 0.453927 0.432163 0.034 Uiso 1 1 calc GR
H48B H 0.549664 0.332878 0.413059 0.034 Uiso 1 1 calc GR
H48C H 0.532647 0.379122 0.489604 0.034 Uiso 1 1 calc GR
C49 C 0.1443(3) 0.1914(2) 0.03971(17) 0.0381(7) Uani 1 1 d .
H49A H 0.124592 0.162973 0.082933 0.057 Uiso 1 1 calc GR
H49B H 0.129368 0.135269 0.001822 0.057 Uiso 1 1 calc GR
H49C H 0.076039 0.234979 0.029293 0.057 Uiso 1 1 calc GR
C50 C 0.3249(4) 0.3007(2) -0.01446(14) 0.0371(7) Uani 1 1 d .
H50A H 0.258428 0.346568 -0.021482 0.056 Uiso 1 1 calc GR
H50B H 0.307671 0.248260 -0.054818 0.056 Uiso 1 1 calc GR
H50C H 0.428440 0.340427 -0.008610 0.056 Uiso 1 1 calc GR
C51 C 0.6545(3) 0.43682(19) 0.09277(15) 0.0329(6) Uani 1 1 d .
H51A H 0.561381 0.458817 0.093603 0.049 Uiso 1 1 calc GR
H51B H 0.682045 0.435050 0.045688 0.049 Uiso 1 1 calc GR
H51C H 0.733389 0.485175 0.124588 0.049 Uiso 1 1 calc GR
C52 C 0.7709(3) 0.3005(2) 0.11175(15) 0.0282(5) Uani 1 1 d .
H52A H 0.850156 0.345876 0.145026 0.042 Uiso 1 1 calc GR
H52B H 0.799763 0.301915 0.064978 0.042 Uiso 1 1 calc GR
H52C H 0.754826 0.230318 0.123594 0.042 Uiso 1 1 calc GR

loop_
_atom_site_aniso_label
_atom_site_aniso_U_11
_atom_site_aniso_U_22
_atom_site_aniso_U_33
_atom_site_aniso_U_23
_atom_site_aniso_U_13
_atom_site_aniso_U_12
Zr 0.01766(11) 0.01436(11) 0.01607(10) 0.00140(8) 0.00355(8) 0.00497(8)
As1 0.01764(11) 0.01452(11) 0.01884(12) 0.00099(8) 0.00415(9) 0.00574(8)
As2 0.01785(11) 0.01479(11) 0.01765(11) 0.00100(8) 0.00281(9) 0.00622(8)
N1 0.0205(9) 0.0139(9) 0.0177(9) 0.0024(7) 0.0063(8) 0.0032(7)
N2 0.0211(9) 0.0164(9) 0.0181(9) 0.0020(7) 0.0050(8) 0.0073(7)
N3 0.0299(11) 0.0239(10) 0.0199(10) -0.0007(8) 0.0001(9) 0.0108(9)
N4 0.0195(9) 0.0178(9) 0.0233(10) 0.0006(8) 0.0076(8) 0.0023(7)
C1 0.0250(11) 0.0159(10) 0.0162(10) 0.0032(8) 0.0068(9) 0.0076(9)
C2 0.0239(12) 0.0199(11) 0.0203(11) 0.0026(9) 0.0060(9) 0.0032(9)
C3 0.0352(14) 0.0194(12) 0.0210(12) 0.0005(9) 0.0037(10) 0.0032(10)
C4 0.0462(16) 0.0203(12) 0.0209(12) 0.0030(9) 0.0092(11) 0.0132(11)
C5 0.0334(14) 0.0297(13) 0.0211(12) 0.0061(10) 0.0094(10) 0.0179(11)
C6 0.0227(11) 0.0244(12) 0.0191(11) 0.0064(9) 0.0062(9) 0.0082(9)
C7 0.0199(11) 0.0166(10) 0.0192(10) 0.0001(8) 0.0057(9) 0.0045(8)
C8 0.0209(11) 0.0208(11) 0.0259(12) 0.0003(9) 0.0084(10) 0.0052(9)
C9 0.0225(12) 0.0267(12) 0.0222(12) -0.0022(10) 0.0067(10) 0.0000(9)
C10 0.0319(13) 0.0212(12) 0.0195(11) 0.0024(9) 0.0092(10) 0.0013(10)
C11 0.0363(14) 0.0179(11) 0.0185(11) 0.0037(9) 0.0075(10) 0.0082(10)
C12 0.0266(12) 0.0196(11) 0.0148(10) 0.0041(8) 0.0053(9) 0.0082(9)
C13 0.0273(12) 0.0222(12) 0.0226(12) 0.0049(9) 0.0044(10) 0.0110(10)
C14 0.0379(15) 0.0241(13) 0.0284(13) 0.0008(10) 0.0073(12) -0.0051(11)
C15 0.0197(12) 0.0286(14) 0.0503(18) -0.0019(12) -0.0008(12) 0.0093(10)
C16 0.0214(11) 0.0152(10) 0.0185(10) -0.0001(8) 0.0038(9) 0.0059(8)
C17 0.0242(11) 0.0181(11) 0.0187(11) -0.0011(8) 0.0041(9) 0.0065(9)
C18 0.0221(11) 0.0233(12) 0.0242(12) -0.0006(9) 0.0006(10) 0.0080(9)
C19 0.0317(13) 0.0171(11) 0.0219(11) 0.0007(9) 0.0008(10) 0.0074(9)
C20 0.0293(13) 0.0203(11) 0.0197(11) 0.0029(9) 0.0082(10) 0.0047(9)
C21 0.0254(12) 0.0148(10) 0.0208(11) 0.0000(8) 0.0059(9) 0.0046(9)
C22 0.0258(12) 0.0250(12) 0.0247(12) 0.0025(10) 0.0118(10) 0.0033(10)
C23 0.0380(15) 0.0307(14) 0.0204(12) 0.0025(10) 0.0006(11) 0.0074(11)
C24 0.0204(12) 0.0420(15) 0.0201(12) -0.0001(10) 0.0045(10) 0.0092(11)
C25 0.0244(11) 0.0199(11) 0.0154(10) 0.0024(8) 0.0055(9) 0.0089(9)
C26 0.0256(12) 0.0270(12) 0.0210(11) 0.0038(9) 0.0076(10) 0.0106(10)
C27 0.0329(14) 0.0377(15) 0.0222(12) 0.0066(11) 0.0050(11) 0.0178(12)
C28 0.0485(17) 0.0301(14) 0.0247(13) 0.0112(10) 0.0120(12) 0.0226(13)
C29 0.0456(16) 0.0193(12) 0.0239(12) 0.0059(9) 0.0137(12) 0.0116(11)
C30 0.0312(13) 0.0213(11) 0.0193(11) 0.0031(9) 0.0083(10) 0.0088(10)
C31 0.0211(11) 0.0162(10) 0.0178(10) 0.0008(8) 0.0016(9) 0.0047(8)
C32 0.0272(12) 0.0181(11) 0.0161(10) 0.0016(8) -0.0001(9) 0.0076(9)
C33 0.0355(14) 0.0175(11) 0.0196(11) 0.0019(9) 0.0055(10) 0.0077(10)
C34 0.0378(14) 0.0207(12) 0.0162(11) 0.0013(9) 0.0040(10) 0.0008(10)
C35 0.0248(12) 0.0278(13) 0.0190(11) 0.0019(9) 0.0033(10) 0.0002(10)
C36 0.0233(11) 0.0231(12) 0.0163(10) 0.0029(9) 0.0027(9) 0.0064(9)
C37 0.0212(12) 0.0271(13) 0.0318(14) 0.0019(10) 0.0044(10) 0.0065(10)
C38 0.0497(18) 0.0236(14) 0.0357(15) -0.0033(11) 0.0135(14) -0.0045(12)
C39 0.0289(13) 0.0203(11) 0.0275(13) 0.0004(9) 0.0034(10) 0.0128(10)
C40 0.0216(11) 0.0148(10) 0.0177(10) 0.0026(8) 0.0050(9) 0.0061(8)
C41 0.0236(11) 0.0128(10) 0.0210(11) 0.0014(8) 0.0007(9) 0.0051(8)
C42 0.0280(12) 0.0195(11) 0.0168(11) 0.0010(9) 0.0013(9) 0.0045(9)
C43 0.0271(12) 0.0242(12) 0.0195(11) 0.0027(9) 0.0064(10) 0.0072(10)
C44 0.0209(11) 0.0238(12) 0.0223(11) 0.0034(9) 0.0054(9) 0.0074(9)
C45 0.0224(11) 0.0170(11) 0.0177(10) 0.0018(8) 0.0027(9) 0.0068(9)
C46 0.0199(11) 0.0264(12) 0.0175(11) 0.0028(9) 0.0030(9) 0.0077(9)
C47 0.0321(14) 0.0457(17) 0.0225(13) 0.0027(11) 0.0080(11) 0.0061(12)
C48 0.0241(12) 0.0206(11) 0.0223(11) 0.0016(9) -0.0030(10) 0.0059(9)
C49 0.0284(14) 0.0382(16) 0.0441(17) -0.0018(13) -0.0071(13) 0.0086(12)
C50 0.0565(19) 0.0380(16) 0.0216(13) 0.0047(11) 0.0008(13) 0.0225(14)
C51 0.0433(16) 0.0218(13) 0.0380(15) 0.0069(11) 0.0208(13) 0.0083(11)
C52 0.0215(12) 0.0300(13) 0.0332(14) 0.0048(11) 0.0064(11) 0.0048(10)

loop_
_atom_type_symbol
_atom_type_description
_atom_type_scat_dispersion_real
_atom_type_scat_dispersion_imag
_atom_type_scat_source
C C 0.0033 0.0016 'International Tables Vol C Tables 4.2.6.8 and 6.1.1.4'
H H 0.0000 0.0000 'International Tables Vol C Tables 4.2.6.8 and 6.1.1.4'
As As 0.0499 2.0058 'International Tables Vol C Tables 4.2.6.8 and 6.1.1.4'
N N 0.0061 0.0033 'International Tables Vol C Tables 4.2.6.8 and 6.1.1.4'
Zr Zr -2.9673 0.5597 'International Tables Vol C Tables 4.2.6.8 and 6.1.1.4'

loop_
_geom_angle_atom_site_label_1
_geom_angle_atom_site_label_2
_geom_angle_atom_site_label_3
_geom_angle
N1 Zr As2 92.70(5)
N1 Zr N2 118.94(7)
N2 Zr As2 36.27(5)
N3 Zr As2 136.43(6)
N3 Zr N1 107.03(8)
N3 Zr N2 101.68(8)
N4 Zr As2 101.71(6)
N4 Zr N1 116.37(8)
N4 Zr N2 107.31(8)
N4 Zr N3 103.33(9)
N1 As1 C7 100.94(9)
N1 As1 C16 111.36(9)
C7 As1 C16 101.46(9)
N2 As2 C31 104.34(9)
N2 As2 C40 112.63(9)
C31 As2 Zr 126.69(7)
C31 As2 C40 100.14(9)
C40 As2 Zr 128.15(7)
As1 N1 Zr 114.45(9)
C1 N1 Zr 117.66(14)
C1 N1 As1 124.24(14)
As2 N2 Zr 101.98(8)
C25 N2 Zr 124.63(14)
C25 N2 As2 129.89(15)
C49 N3 Zr 120.91(18)
C49 N3 C50 110.7(2)
C50 N3 Zr 127.79(19)
C51 N4 Zr 114.66(16)
C52 N4 Zr 135.25(16)
C52 N4 C51 110.1(2)
C2 C1 N1 121.6(2)
C2 C1 C6 117.9(2)
C6 C1 N1 120.4(2)
C1 C2 C3 120.8(2)
C4 C3 C2 120.6(2)
C5 C4 C3 119.4(2)
C4 C5 C6 120.6(2)
C5 C6 C1 120.7(2)
C8 C7 As1 115.50(16)
C12 C7 As1 125.04(18)
C12 C7 C8 119.3(2)
C7 C8 C15 122.2(2)
C9 C8 C7 120.0(2)
C9 C8 C15 117.8(2)
C10 C9 C8 121.2(2)
C9 C10 C14 120.5(2)
C11 C10 C9 118.1(2)
C11 C10 C14 121.3(2)
C10 C11 C12 122.9(2)
C7 C12 C13 123.4(2)
C11 C12 C7 118.5(2)
C11 C12 C13 118.1(2)
C17 C16 As1 128.09(18)
C17 C16 C21 118.5(2)
C21 C16 As1 112.99(17)
C16 C17 C24 122.5(2)
C18 C17 C16 119.8(2)
C18 C17 C24 117.7(2)
C19 C18 C17 122.5(2)
C18 C19 C20 117.0(2)
C18 C19 C23 120.9(2)
C20 C19 C23 122.1(2)
C19 C20 C21 122.7(2)
C16 C21 C22 122.4(2)
C20 C21 C16 119.4(2)
C20 C21 C22 118.2(2)
C26 C25 N2 119.3(2)
C30 C25 N2 122.6(2)
C30 C25 C26 117.8(2)
C27 C26 C25 121.1(2)
C28 C27 C26 120.4(3)
C27 C28 C29 119.3(2)
C28 C29 C30 121.2(2)
C29 C30 C25 120.1(2)
C32 C31 As2 124.62(18)
C36 C31 As2 115.97(16)
C36 C31 C32 119.4(2)
C31 C32 C39 124.0(2)
C33 C32 C31 118.4(2)
C33 C32 C39 117.6(2)
C34 C33 C32 122.8(2)
C33 C34 C35 118.0(2)
C33 C34 C38 121.3(2)
C35 C34 C38 120.6(3)
C36 C35 C34 121.6(2)
C31 C36 C37 122.0(2)
C35 C36 C31 119.8(2)
C35 C36 C37 118.1(2)
C41 C40 As2 113.89(17)
C45 C40 As2 126.57(17)
C45 C40 C41 119.5(2)
C40 C41 C48 122.6(2)
C42 C41 C40 119.2(2)
C42 C41 C48 118.2(2)
C43 C42 C41 121.8(2)
C42 C43 C47 121.4(2)
C44 C43 C42 118.0(2)
C44 C43 C47 120.7(2)
C43 C44 C45 122.4(2)
C40 C45 C46 123.4(2)
C44 C45 C40 118.8(2)
C44 C45 C46 117.7(2)

loop_
_geom_bond_atom_site_label_1
_geom_bond_atom_site_label_2
_geom_bond_distance
Zr As2 3.0798(4)
Zr N1 2.0813(18)
Zr N2 2.0962(18)
Zr N3 2.040(2)
Zr N4 2.0354(19)
As1 N1 1.8782(18)
As1 C7 1.966(2)
As1 C16 1.988(2)
As2 N2 1.8627(19)
As2 C31 1.966(2)
As2 C40 1.979(2)
N1 C1 1.425(3)
N2 C25 1.412(3)
N3 C49 1.442(4)
N3 C50 1.454(3)
N4 C51 1.455(3)
N4 C52 1.450(3)
C1 C2 1.390(3)
C1 C6 1.401(3)
C2 C3 1.393(3)
C3 C4 1.378(4)
C4 C5 1.375(4)
C5 C6 1.392(3)
C7 C8 1.407(3)
C7 C12 1.405(3)
C8 C9 1.386(3)
C8 C15 1.504(3)
C9 C10 1.386(4)
C10 C11 1.382(4)
C10 C14 1.506(3)
C11 C12 1.384(3)
C12 C13 1.504(3)
C16 C17 1.402(3)
C16 C21 1.413(3)
C17 C18 1.391(3)
C17 C24 1.502(3)
C18 C19 1.387(4)
C19 C20 1.388(4)
C19 C23 1.503(4)
C20 C21 1.391(3)
C21 C22 1.512(3)
C25 C26 1.400(3)
C25 C30 1.399(3)
C26 C27 1.384(3)
C27 C28 1.375(4)
C28 C29 1.378(4)
C29 C30 1.387(3)
C31 C32 1.410(3)
C31 C36 1.405(3)
C32 C33 1.394(3)
C32 C39 1.504(3)
C33 C34 1.379(4)
C34 C35 1.388(4)
C34 C38 1.509(4)
C35 C36 1.386(3)
C36 C37 1.501(3)
C40 C41 1.409(3)
C40 C45 1.402(3)
C41 C42 1.391(3)
C41 C48 1.511(3)
C42 C43 1.389(3)
C43 C44 1.380(3)
C43 C47 1.508(4)
C44 C45 1.396(3)
C45 C46 1.502(3)
